data_4113787
loop_
_publ_author_name
'Shao-Liang Zheng'
'Jie-Peng Zhang'
'Wing-Tak Wong'
'Xiao-Ming Chen'

_publ_contact_author
;
      Chen, Xiao-Ming
      School of Chemistry and Chemical Engineering
      Sun Yat-Sen University
      Guangzhou, 510275
      P. R. China
;
_publ_contact_author_email cescxm@zsu.edu.cn
_publ_contact_author_fax '86 20 84112245'
_publ_contact_author_phone 86-20-84113986
_publ_section_title
;
 A Novel, Highly Electrical Conducting, Single-Component Molecular
 Material: [Ag2(ophen)2] (Hophen = 1H-[1,10]phenanthrolin-2-one)
;
_journal_name_full 'Journal of the American Chemical Society'
_journal_page_first 6882
_journal_page_last 6883
_journal_paper_doi 10.1021/ja029097a
_journal_volume 125
_journal_year 2003
_chemical_formula_sum 'C24 H14 Ag2 N4 O2'
_chemical_formula_weight 606.13
_chemical_name_systematic
; 
 ? 
;
_space_group_IT_number 14
_symmetry_cell_setting monoclinic
_symmetry_space_group_name_Hall '-P 2yn'
_symmetry_space_group_name_H-M 'P 1 21/n 1'
_atom_sites_solution_hydrogens geom
_atom_sites_solution_primary direct
_atom_sites_solution_secondary difmap
_audit_creation_method SHELXL-97
_cell_angle_alpha 90.00
_cell_angle_beta 95.702(3)
_cell_angle_gamma 90.00
_cell_formula_units_Z 2
_cell_length_a 10.2480(15)
_cell_length_b 6.4267(9)
_cell_length_c 14.835(2)
_cell_measurement_temperature 293(2)
_cell_volume 972.2(2)
_computing_cell_refinement 'SHELXTL-Plus (Sheldrick, 1990)'
_computing_data_collection 'SHELXTL-Plus (Sheldrick, 1990)'
_computing_data_reduction 'SHELXTL-Plus (Sheldrick, 1990)'
_computing_molecular_graphics 'SHELXTL V. 5.0 (Sheldrick, 1997)'
_computing_publication_material 'SHELXL-97 (Sheldrick, 1997)'
_computing_structure_refinement 'SHELXL-97 (Sheldrick, 1997)'
_computing_structure_solution 'SHELXS-97 (Sheldrick, 1997)'
_diffrn_ambient_temperature 293(2)
_diffrn_measured_fraction_theta_full 0.908
_diffrn_measured_fraction_theta_max 0.908
_diffrn_measurement_device_type 'Bruker AXS Smart CCD'
_diffrn_measurement_method 'omega scans with profile analysis'
_diffrn_radiation_monochromator graphite
_diffrn_radiation_source 'fine-focus sealed tube'
_diffrn_radiation_type MoK\a
_diffrn_radiation_wavelength 0.71073
_diffrn_reflns_av_R_equivalents 0.0281
_diffrn_reflns_av_sigmaI/netI 0.0329
_diffrn_reflns_limit_h_max 10
_diffrn_reflns_limit_h_min -13
_diffrn_reflns_limit_k_max 8
_diffrn_reflns_limit_k_min -8
_diffrn_reflns_limit_l_max 17
_diffrn_reflns_limit_l_min -18
_diffrn_reflns_number 5648
_diffrn_reflns_theta_full 27.00
_diffrn_reflns_theta_max 27.00
_diffrn_reflns_theta_min 2.31
_exptl_absorpt_coefficient_mu 2.046
_exptl_absorpt_correction_T_max 0.9226
_exptl_absorpt_correction_T_min 0.5980
_exptl_absorpt_correction_type empirical
_exptl_crystal_density_diffrn 2.070
_exptl_crystal_F_000 592
_exptl_crystal_size_max 0.28
_exptl_crystal_size_mid 0.05
_exptl_crystal_size_min 0.04
_refine_diff_density_max 1.808
_refine_diff_density_min -0.264
_refine_diff_density_rms 0.093
_refine_ls_extinction_coef 0.0000(4)
_refine_ls_extinction_expression Fc^*^=kFc[1+0.001xFc^2^\l^3^/sin(2\q)]^-1/4^
_refine_ls_extinction_method SHELXL
_refine_ls_goodness_of_fit_ref 0.991
_refine_ls_hydrogen_treatment mixed
_refine_ls_matrix_type full
_refine_ls_number_parameters 146
_refine_ls_number_reflns 2095
_refine_ls_number_restraints 0
_refine_ls_restrained_S_all 0.991
_refine_ls_R_factor_all 0.0454
_refine_ls_R_factor_gt 0.0320
_refine_ls_shift/su_max 0.078
_refine_ls_shift/su_mean 0.004
_refine_ls_structure_factor_coef Fsqd
_refine_ls_weighting_details 'w=1/[\s^2^(Fo^2^)+(0.0512P)^2^+0.0000P] where P=(Fo^2^+2Fc^2^)/3'
_refine_ls_weighting_scheme calc
_refine_ls_wR_factor_gt 0.0827
_refine_ls_wR_factor_ref 0.0874
_reflns_number_gt 1610
_reflns_number_total 2095
_reflns_threshold_expression >2sigma(I)
_cod_data_source_file ja029097asi20021025_103802.cif
_cod_data_source_block complex_1
_cod_depositor_comments
;
The following automatic conversions were performed:

'_refine_ls_weighting_scheme' value 'calc
w=1/[\s^2^(Fo^2^)+(0.0512P)^2^+0.0000P] where P=(Fo^2^+2Fc^2^)/3' was
changed to 'calc'. New tag '_refine_ls_weighting_details' was
created. The value of the new tag was set to
'w=1/[\s^2^(Fo^2^)+(0.0512P)^2^+0.0000P] where P=(Fo^2^+2Fc^2^)/3'.

Automatic conversion script
Id: cif_fix_values 3143 2015-03-26 13:38:13Z robertas 
;
_cod_database_code 4113787

loop_
_symmetry_equiv_pos_as_xyz
'x, y, z'
'-x+1/2, y+1/2, -z+1/2'
'-x, -y, -z'
'x-1/2, -y-1/2, z-1/2'

loop_
_atom_site_label
_atom_site_type_symbol
_atom_site_fract_x
_atom_site_fract_y
_atom_site_fract_z
_atom_site_U_iso_or_equiv
_atom_site_adp_type
_atom_site_occupancy
_atom_site_calc_flag
_atom_site_refinement_flags
Ag1 Ag 0.46157(3) 0.11247(4) 0.07377(2) 0.04889(15) Uani 1 d .
O1 O 0.3086(3) -0.1196(4) 0.07102(19) 0.0513(7) Uani 1 d .
N1 N 0.3754(3) -0.3218(5) -0.04308(19) 0.0366(7) Uani 1 d .
N2 N 0.5309(3) -0.3869(5) -0.1824(2) 0.0432(7) Uani 1 d .
C1 C 0.2960(4) -0.2825(6) 0.0216(2) 0.0406(8) Uani 1 d .
C2 C 0.1931(4) -0.4298(7) 0.0360(3) 0.0491(10) Uani 1 d .
H2A H 0.1359 -0.4016 0.0793 0.059 Uiso 1 calc R
C3 C 0.1791(4) -0.6049(6) -0.0119(3) 0.0470(9) Uani 1 d .
H3A H 0.1137 -0.6991 -0.0009 0.056 Uiso 1 calc R
C4 C 0.2640(4) -0.6485(6) -0.0798(3) 0.0401(8) Uani 1 d .
C5 C 0.2541(4) -0.8336(6) -0.1317(3) 0.0468(10) Uani 1 d .
H5A H 0.1919 -0.9328 -0.1200 0.056 Uiso 1 calc R
C6 C 0.3332(4) -0.8699(5) -0.1983(3) 0.0474(10) Uani 1 d .
H6A H 0.3248 -0.9929 -0.2314 0.057 Uiso 1 calc R
C7 C 0.4284(4) -0.7207(6) -0.2173(3) 0.0432(9) Uani 1 d .
C8 C 0.5083(4) -0.7436(7) -0.2881(3) 0.0551(11) Uani 1 d .
H8A H 0.5013 -0.8623 -0.3241 0.066 Uiso 1 calc R
C9 C 0.5961(5) -0.5927(7) -0.3043(3) 0.0579(12) Uani 1 d .
H9A H 0.6499 -0.6073 -0.3509 0.070 Uiso 1 calc R
C10 C 0.6038(4) -0.4178(7) -0.2502(3) 0.0530(11) Uani 1 d .
H10A H 0.6638 -0.3152 -0.2619 0.064 Uiso 1 calc R
C11 C 0.4419(4) -0.5329(6) -0.1651(2) 0.0366(8) Uani 1 d .
C12 C 0.3591(3) -0.4998(5) -0.0938(2) 0.0347(8) Uani 1 d .

loop_
_atom_site_aniso_label
_atom_site_aniso_U_11
_atom_site_aniso_U_22
_atom_site_aniso_U_33
_atom_site_aniso_U_23
_atom_site_aniso_U_13
_atom_site_aniso_U_12
Ag1 0.0528(2) 0.0407(2) 0.0545(2) -0.00848(14) 0.01198(14) -0.01087(14)
O1 0.0524(17) 0.0509(17) 0.0537(16) -0.0123(13) 0.0214(13) -0.0112(13)
N1 0.0386(16) 0.0350(15) 0.0368(16) 0.0029(12) 0.0066(13) -0.0003(13)
N2 0.0424(18) 0.0437(18) 0.0446(18) -0.0027(14) 0.0092(14) -0.0039(14)
C1 0.042(2) 0.039(2) 0.041(2) 0.0026(16) 0.0061(17) -0.0026(16)
C2 0.044(2) 0.059(3) 0.045(2) 0.0010(18) 0.0127(18) -0.0126(19)
C3 0.046(2) 0.051(2) 0.045(2) 0.0103(18) 0.0057(17) -0.0111(18)
C4 0.043(2) 0.036(2) 0.0395(19) 0.0044(15) -0.0027(16) -0.0025(16)
C5 0.053(2) 0.034(2) 0.052(2) 0.0043(16) -0.007(2) -0.0092(17)
C6 0.057(2) 0.030(2) 0.053(2) -0.0046(17) -0.006(2) -0.0016(17)
C7 0.045(2) 0.037(2) 0.045(2) -0.0021(16) -0.0041(18) 0.0068(17)
C8 0.060(3) 0.053(3) 0.051(3) -0.015(2) 0.004(2) 0.012(2)
C9 0.051(3) 0.072(3) 0.052(3) -0.016(2) 0.013(2) 0.005(2)
C10 0.046(2) 0.064(3) 0.050(2) -0.003(2) 0.014(2) -0.007(2)
C11 0.0369(19) 0.0348(18) 0.0369(19) 0.0012(15) -0.0033(15) 0.0016(15)
C12 0.0365(19) 0.0314(19) 0.0353(19) 0.0028(14) -0.0021(15) 0.0015(15)

loop_
_atom_type_symbol
_atom_type_description
_atom_type_scat_dispersion_real
_atom_type_scat_dispersion_imag
_atom_type_scat_source
C C 0.0033 0.0016 'International Tables Vol C Tables 4.2.6.8 and 6.1.1.4'
H H 0.0000 0.0000 'International Tables Vol C Tables 4.2.6.8 and 6.1.1.4'
N N 0.0061 0.0033 'International Tables Vol C Tables 4.2.6.8 and 6.1.1.4'
O O 0.0106 0.0060 'International Tables Vol C Tables 4.2.6.8 and 6.1.1.4'
Ag Ag -0.8971 1.1015 'International Tables Vol C Tables 4.2.6.8 and 6.1.1.4'

loop_
_geom_angle_atom_site_label_1
_geom_angle_atom_site_label_2
_geom_angle_atom_site_label_3
_geom_angle
_geom_angle_site_symmetry_1
_geom_angle_site_symmetry_3
O1 Ag1 N1 166.05(10) . 3_655
O1 Ag1 N2 119.85(10) . 3_655
N1 Ag1 N2 73.56(11) 3_655 3_655
O1 Ag1 Ag1 83.62(7) . 3_655
N1 Ag1 Ag1 82.93(8) 3_655 3_655
N2 Ag1 Ag1 156.49(8) 3_655 3_655
C1 O1 Ag1 127.4(2) . .
C1 N1 C12 120.0(3) . .
C1 N1 Ag1 123.6(2) . 3_655
C12 N1 Ag1 116.4(2) . 3_655
C10 N2 C11 118.8(3) . .
C10 N2 Ag1 129.8(3) . 3_655
C11 N2 Ag1 111.2(2) . 3_655
O1 C1 N1 122.1(3) . .
O1 C1 C2 119.0(3) . .
N1 C1 C2 119.0(3) . .
C3 C2 C1 121.0(4) . .
C2 C3 C4 120.2(4) . .
C12 C4 C5 120.6(4) . .
C12 C4 C3 117.1(3) . .
C5 C4 C3 122.3(4) . .
C6 C5 C4 121.6(4) . .
C5 C6 C7 120.1(3) . .
C8 C7 C6 122.9(4) . .
C8 C7 C11 117.5(4) . .
C6 C7 C11 119.5(3) . .
C9 C8 C7 120.3(4) . .
C8 C9 C10 118.6(4) . .
N2 C10 C9 124.1(4) . .
N2 C11 C7 120.8(3) . .
N2 C11 C12 119.8(3) . .
C7 C11 C12 119.4(3) . .
N1 C12 C4 122.7(3) . .
N1 C12 C11 118.6(3) . .
C4 C12 C11 118.7(3) . .

loop_
_geom_bond_atom_site_label_1
_geom_bond_atom_site_label_2
_geom_bond_distance
_geom_bond_site_symmetry_2
Ag1 O1 2.161(3) .
Ag1 N1 2.227(3) 3_655
Ag1 N2 2.385(3) 3_655
Ag1 Ag1 2.8007(6) 3_655
O1 C1 1.277(4) .
N1 C1 1.342(4) .
N1 C12 1.370(5) .
N1 Ag1 2.227(3) 3_655
N2 C10 1.326(5) .
N2 C11 1.351(5) .
N2 Ag1 2.385(3) 3_655
C1 C2 1.449(5) .
C2 C3 1.331(5) .
C3 C4 1.423(5) .
C4 C12 1.395(5) .
C4 C5 1.415(5) .
C5 C6 1.358(6) .
C6 C7 1.417(5) .
C7 C8 1.402(5) .
C7 C11 1.434(5) .
C8 C9 1.360(6) .
C9 C10 1.379(6) .
C11 C12 1.436(5) .
